data_7211799
loop_
_publ_author_name
'Yufit, D. S.'
'Howard, J. A. K.'

_publ_section_title
;
 Low-melting molecular complexes of chloroform
;
_journal_issue 3
_journal_name_full CrystEngComm
_journal_page_first 737
_journal_paper_doi 10.1039/b914851e
_journal_volume 12
_journal_year 2010
_chemical_formula_moiety 'C6 H10 O, C H Cl3'
_chemical_formula_sum 'C7 H11 Cl3 O'
_chemical_formula_weight 217.51
_chemical_melting_point 208.15
_chemical_name_common 'cyclohexanone chloroform clathrate (1:1)'
_chemical_name_systematic
;
cyclohexanone chloroform clathrate (1:1)
;
_space_group_IT_number 2
_symmetry_cell_setting triclinic
_symmetry_Int_Tables_number 2
_symmetry_space_group_name_Hall '-P 1'
_symmetry_space_group_name_H-M 'P -1'
_atom_sites_solution_hydrogens difmap
_atom_sites_solution_primary direct
_atom_sites_solution_secondary difmap
_audit_creation_method SHELXL-97
_cell_angle_alpha 98.82(3)
_cell_angle_beta 100.43(3)
_cell_angle_gamma 97.22(3)
_cell_formula_units_Z 2
_cell_length_a 6.0440(12)
_cell_length_b 9.0987(18)
_cell_length_c 9.5963(19)
_cell_measurement_reflns_used 999
_cell_measurement_temperature 180(2)
_cell_measurement_theta_max 30.00
_cell_measurement_theta_min 2.19
_cell_volume 506.44(19)
_computing_cell_refinement 'SAINT Ver. 6.45 (Bruker-AXS, 2003)'
_computing_data_collection 'SMART Ver. 5.630 (Bruker-AXS, 2003)'
_computing_data_reduction 'SAINT Ver. 6.45'
_computing_molecular_graphics 'SHELXTL Ver. 6.14'
_computing_publication_material 'SHELXTL Ver. 6.14'
_computing_structure_refinement 'SHELXTL Ver. 6.14'
_computing_structure_solution 'SHELXTL Ver. 6.14 (Bruker-AXS, 2003)'
_diffrn_ambient_temperature 180(2)
_diffrn_measured_fraction_theta_full 0.762
_diffrn_measured_fraction_theta_max 0.762
_diffrn_measurement_device_type 'Bruker SMART CCD 6000'
_diffrn_measurement_method '0.30\% \w scans'
_diffrn_radiation_monochromator graphite
_diffrn_radiation_source 'fine-focus sealed tube'
_diffrn_radiation_type Mo-K\a
_diffrn_radiation_wavelength 0.71073
_diffrn_reflns_av_R_equivalents 0.0148
_diffrn_reflns_av_sigmaI/netI 0.0174
_diffrn_reflns_limit_h_max 7
_diffrn_reflns_limit_h_min -7
_diffrn_reflns_limit_k_max 12
_diffrn_reflns_limit_k_min -12
_diffrn_reflns_limit_l_max 13
_diffrn_reflns_limit_l_min -13
_diffrn_reflns_number 4457
_diffrn_reflns_theta_full 30.00
_diffrn_reflns_theta_max 30.00
_diffrn_reflns_theta_min 2.19
_diffrn_standards_number 0
_exptl_absorpt_coefficient_mu 0.851
_exptl_absorpt_correction_type none
_exptl_crystal_colour colorless
_exptl_crystal_density_diffrn 1.426
_exptl_crystal_density_method 'not measured'
_exptl_crystal_description cylinder
_exptl_crystal_F_000 224
_exptl_crystal_size_max 0.5
_exptl_crystal_size_mid 0.3
_exptl_crystal_size_min 0.3
_refine_diff_density_max 0.363
_refine_diff_density_min -0.167
_refine_diff_density_rms 0.043
_refine_ls_extinction_method none
_refine_ls_goodness_of_fit_ref 1.066
_refine_ls_hydrogen_treatment refall
_refine_ls_matrix_type full
_refine_ls_number_parameters 144
_refine_ls_number_reflns 2253
_refine_ls_number_restraints 0
_refine_ls_restrained_S_all 1.066
_refine_ls_R_factor_all 0.0346
_refine_ls_R_factor_gt 0.0300
_refine_ls_shift/su_max 0.000
_refine_ls_shift/su_mean 0.000
_refine_ls_structure_factor_coef Fsqd
_refine_ls_weighting_details 'calc w=1/[\s^2^(Fo^2^)+(0.0400P)^2^+0.1000P] where P=(Fo^2^+2Fc^2^)/3'
_refine_ls_weighting_scheme calc
_refine_ls_wR_factor_gt 0.0778
_refine_ls_wR_factor_ref 0.0816
_reflns_number_gt 1955
_reflns_number_total 2253
_reflns_threshold_expression I>2\s(I)
_cod_data_source_file b914851e.txt
_cod_data_source_block III_cchon
_cod_depositor_comments
;
The following automatic conversions were performed:

'_chemical_melting_point' value '-65' was changed to '208.15' - it
was converted from degrees Celsius(C) to
Kelvins(K).

'_symmetry_cell_setting' value 'Triclinic' changed to
'triclinic' according to
/home/saulius/struct/CIF-dictionaries/cif_core.dic dictionary named
'cif_core.dic' version 2.4.2 from 2011-04-26.

Automatic conversion script
Id: cif_fix_values 1891 2012-01-12 08:04:46Z andrius 
;
_cod_original_cell_volume 506.44(17)
_cod_original_sg_symbol_Hall '-P 1 '
_cod_original_sg_symbol_H-M 'P -1 '
_cod_database_code 7211799

loop_
_symmetry_equiv_pos_as_xyz
'x, y, z'
'-x, -y, -z'

loop_
_atom_site_label
_atom_site_type_symbol
_atom_site_fract_x
_atom_site_fract_y
_atom_site_fract_z
_atom_site_U_iso_or_equiv
_atom_site_adp_type
_atom_site_occupancy
_atom_site_symmetry_multiplicity
_atom_site_calc_flag
Cl1 Cl 0.30269(7) 0.80497(5) 0.78546(4) 0.05150(14) Uani 1 1 d
Cl2 Cl 0.62134(10) 0.64402(5) 0.66096(5) 0.06239(16) Uani 1 1 d
Cl3 Cl 0.77774(7) 0.93482(5) 0.84440(4) 0.05634(15) Uani 1 1 d
C1S C 0.5510(3) 0.82272(15) 0.71553(14) 0.0374(3) Uani 1 1 d
O1 O 0.4077(3) 0.12943(16) 0.60199(13) 0.0614(4) Uani 1 1 d
C1 C 0.2714(3) 0.18011(16) 0.66664(15) 0.0412(4) Uani 1 1 d
C2 C 0.0385(3) 0.19789(17) 0.59204(16) 0.0446(4) Uani 1 1 d
C3 C -0.0253(3) 0.3501(2) 0.64509(18) 0.0521(4) Uani 1 1 d
C4 C 0.0079(4) 0.3810(2) 0.80885(19) 0.0546(4) Uani 1 1 d
C5 C 0.2521(3) 0.37650(19) 0.87780(17) 0.0500(4) Uani 1 1 d
C6 C 0.3229(3) 0.2259(2) 0.82809(15) 0.0474(4) Uani 1 1 d
H1S H 0.528(3) 0.8689(18) 0.6385(18) 0.042(4) Uiso 1 1 d
H21 H -0.064(3) 0.124(2) 0.6101(19) 0.048(5) Uiso 1 1 d
H22 H 0.032(3) 0.180(2) 0.490(2) 0.058(5) Uiso 1 1 d
H31 H 0.079(4) 0.429(2) 0.612(2) 0.061(5) Uiso 1 1 d
H32 H -0.188(4) 0.352(2) 0.603(2) 0.065(6) Uiso 1 1 d
H41 H -0.086(4) 0.306(2) 0.834(2) 0.057(5) Uiso 1 1 d
H42 H -0.027(4) 0.477(3) 0.841(2) 0.074(6) Uiso 1 1 d
H51 H 0.349(4) 0.462(2) 0.854(2) 0.064(6) Uiso 1 1 d
H52 H 0.276(4) 0.394(2) 0.981(2) 0.067(6) Uiso 1 1 d
H61 H 0.233(4) 0.148(2) 0.868(2) 0.058(5) Uiso 1 1 d
H62 H 0.485(4) 0.225(2) 0.860(2) 0.072(6) Uiso 1 1 d

loop_
_atom_site_aniso_label
_atom_site_aniso_U_11
_atom_site_aniso_U_22
_atom_site_aniso_U_33
_atom_site_aniso_U_23
_atom_site_aniso_U_13
_atom_site_aniso_U_12
Cl1 0.0400(3) 0.0607(2) 0.0574(2) 0.01322(18) 0.01571(19) 0.01042(18)
Cl2 0.0807(4) 0.0493(2) 0.0686(3) 0.01435(19) 0.0298(3) 0.0277(2)
Cl3 0.0467(3) 0.0688(3) 0.0477(2) 0.01435(18) 0.00120(18) -0.00505(19)
C1S 0.0403(8) 0.0424(6) 0.0323(6) 0.0111(5) 0.0074(6) 0.0112(6)
O1 0.0759(10) 0.0803(8) 0.0455(6) 0.0226(6) 0.0275(7) 0.0425(8)
C1 0.0513(10) 0.0443(7) 0.0348(6) 0.0134(5) 0.0149(7) 0.0172(7)
C2 0.0499(10) 0.0449(7) 0.0352(6) 0.0015(5) 0.0039(6) 0.0072(7)
C3 0.0526(11) 0.0529(8) 0.0484(8) 0.0060(7) -0.0008(8) 0.0200(8)
C4 0.0586(12) 0.0549(9) 0.0503(9) -0.0022(7) 0.0116(8) 0.0222(9)
C5 0.0556(11) 0.0527(8) 0.0354(7) 0.0003(6) 0.0041(7) 0.0018(7)
C6 0.0467(10) 0.0677(10) 0.0334(6) 0.0161(6) 0.0098(7) 0.0191(8)

loop_
_atom_type_symbol
_atom_type_description
_atom_type_scat_dispersion_real
_atom_type_scat_dispersion_imag
_atom_type_scat_source
C C 0.0033 0.0016 'International Tables Vol C Tables 4.2.6.8 and 6.1.1.4'
H H 0.0000 0.0000 'International Tables Vol C Tables 4.2.6.8 and 6.1.1.4'
O O 0.0106 0.0060 'International Tables Vol C Tables 4.2.6.8 and 6.1.1.4'
Cl Cl 0.1484 0.1585 'International Tables Vol C Tables 4.2.6.8 and 6.1.1.4'

loop_
_geom_angle_atom_site_label_1
_geom_angle_atom_site_label_2
_geom_angle_atom_site_label_3
_geom_angle
_geom_angle_publ_flag
Cl1 C1S Cl2 110.23(8) yes
Cl1 C1S Cl3 110.45(8) yes
Cl2 C1S Cl3 110.29(9) yes
Cl1 C1S H1S 109.3(11) ?
Cl2 C1S H1S 108.9(10) ?
Cl3 C1S H1S 107.6(11) ?
O1 C1 C2 122.44(14) yes
O1 C1 C6 122.06(15) yes
C2 C1 C6 115.48(16) yes
C1 C2 C3 112.54(13) yes
C1 C2 H21 108.0(12) ?
C3 C2 H21 108.3(12) ?
C1 C2 H22 108.3(13) ?
C3 C2 H22 112.5(12) ?
H21 C2 H22 106.9(16) ?
C2 C3 C4 110.87(14) yes
C2 C3 H31 107.0(12) ?
C4 C3 H31 110.1(11) ?
C2 C3 H32 110.0(12) ?
C4 C3 H32 108.5(12) ?
H31 C3 H32 110.4(17) ?
C5 C4 C3 110.59(17) yes
C5 C4 H41 109.0(13) ?
C3 C4 H41 107.2(13) ?
C5 C4 H42 108.3(15) ?
C3 C4 H42 110.3(13) ?
H41 C4 H42 111(2) ?
C4 C5 C6 111.47(14) yes
C4 C5 H51 107.5(12) ?
C6 C5 H51 112.1(13) ?
C4 C5 H52 111.9(14) ?
C6 C5 H52 108.1(13) ?
H51 C5 H52 105.7(17) ?
C1 C6 C5 112.70(13) yes
C1 C6 H61 107.7(11) ?
C5 C6 H61 107.4(12) ?
C1 C6 H62 106.4(13) ?
C5 C6 H62 113.2(13) ?
H61 C6 H62 109.3(17) ?

loop_
_geom_bond_atom_site_label_1
_geom_bond_atom_site_label_2
_geom_bond_distance
_geom_bond_publ_flag
Cl1 C1S 1.7508(17) yes
Cl2 C1S 1.7585(16) yes
Cl3 C1S 1.7595(16) yes
C1S H1S 0.903(17) ?
O1 C1 1.212(2) yes
C1 C2 1.499(2) yes
C1 C6 1.505(2) yes
C2 C3 1.521(2) yes
C2 H21 0.913(19) ?
C2 H22 0.96(2) ?
C3 C4 1.525(2) yes
C3 H31 1.02(2) ?
C3 H32 1.00(2) ?
C4 C5 1.512(3) yes
C4 H41 0.92(2) ?
C4 H42 0.94(2) ?
C5 C6 1.520(3) yes
C5 H51 1.00(2) ?
C5 H52 0.96(2) ?
C6 H61 1.00(2) ?
C6 H62 0.98(2) ?

loop_
_geom_hbond_atom_site_label_D
_geom_hbond_atom_site_label_H
_geom_hbond_atom_site_label_A
_geom_hbond_distance_DH
_geom_hbond_distance_HA
_geom_hbond_distance_DA
_geom_hbond_angle_DHA
_geom_hbond_site_symmetry_A
C1S H1S O1 0.903(17) 2.620(17) 3.305(2) 133.3(13) 1_565
C1S H1S O1 0.903(17) 2.411(17) 3.1924(19) 144.9(14) 2_666
